data_7128217
loop_
_publ_author_name
'Kurogi, Takashi'
'Irifune, Keiichi'
'Enoki, Takahiro'
'Takai, Kazuhiko'

_publ_section_title
;
 A trinuclear chromium(iii) chlorocarbyne.
;
_journal_issue 42
_journal_name_full 'Chemical communications (Cambridge, England)'
_journal_page_first 5199
_journal_page_last 5202
_journal_paper_doi 10.1039/d1cc01514a
_journal_volume 57
_journal_year 2021
_chemical_formula_moiety 'C25 H48 Cl7 Cr3 O6'
_chemical_formula_sum 'C25 H48 Cl7 Cr3 O6'
_chemical_formula_weight 848.78
_chemical_properties_physical Air-sensitive,Moisture-sensitive
_space_group_crystal_system monoclinic
_space_group_IT_number 14
_space_group_name_Hall '-P 2yn'
_space_group_name_H-M_alt 'P 1 21/n 1'
_atom_sites_solution_hydrogens geom
_atom_sites_solution_primary direct
_atom_sites_solution_secondary difmap
_audit_creation_date 2021-03-16
_audit_creation_method
;
Olex2 1.2
(compiled 2018.05.29 svn.r3510 for OlexSys, GUI svn.r5506)
;
_audit_update_record
;
2021-03-17 deposited with the CCDC.	2021-04-20 downloaded from the CCDC.
;
_cell_angle_alpha 90
_cell_angle_beta 93.951(4)
_cell_angle_gamma 90
_cell_formula_units_Z 4
_cell_length_a 10.107(3)
_cell_length_b 18.184(5)
_cell_length_c 19.257(5)
_cell_measurement_reflns_used 8299
_cell_measurement_temperature 100(2)
_cell_measurement_theta_max 27.5
_cell_measurement_theta_min 3.0
_cell_volume 3530.7(17)
_computing_cell_refinement 'CrystalClear-SM Expert 2.0 r16 (Rigaku, 2014)'
_computing_data_collection 'CrystalClear-SM Expert 2.0 r16 (Rigaku, 2014)'
_computing_data_reduction 'CrystalClear-SM Expert 2.0 r16 (Rigaku, 2014)'
_computing_molecular_graphics 'Olex2 (Dolomanov et al., 2009)'
_computing_publication_material 'Olex2 (Dolomanov et al., 2009)'
_computing_structure_refinement 'ShelXL (Sheldrick, 2015)'
_computing_structure_solution 'SHELXS-97 (Sheldrick, 2008)'
_diffrn_ambient_temperature 100(2)
_diffrn_detector CCD
_diffrn_measured_fraction_theta_full 0.999
_diffrn_measured_fraction_theta_max 0.999
_diffrn_measurement_device
;
AFC11 (Right): Eulerian 3 circle
;
_diffrn_measurement_device_type
;
Rigaku Saturn724+ (4x4 bin mode)
;
_diffrn_measurement_method 'profile data from \w-scans'
_diffrn_measurement_specimen_support Fiber
_diffrn_radiation_monochromator Confocal
_diffrn_radiation_type MoK\a
_diffrn_radiation_wavelength 0.71075
_diffrn_reflns_av_R_equivalents 0.0749
_diffrn_reflns_av_unetI/netI 0.0457
_diffrn_reflns_Laue_measured_fraction_full 0.999
_diffrn_reflns_Laue_measured_fraction_max 0.999
_diffrn_reflns_limit_h_max 13
_diffrn_reflns_limit_h_min -13
_diffrn_reflns_limit_k_max 23
_diffrn_reflns_limit_k_min -23
_diffrn_reflns_limit_l_max 25
_diffrn_reflns_limit_l_min -25
_diffrn_reflns_number 56404
_diffrn_reflns_point_group_measured_fraction_full 0.999
_diffrn_reflns_point_group_measured_fraction_max 0.999
_diffrn_reflns_theta_full 25.242
_diffrn_reflns_theta_max 27.486
_diffrn_reflns_theta_min 2.478
_diffrn_source 'Rotating Anode'
_exptl_absorpt_coefficient_mu 1.473
_exptl_absorpt_correction_T_max 1.000
_exptl_absorpt_correction_T_min 0.869
_exptl_absorpt_correction_type multi-scan
_exptl_absorpt_process_details
;
Jacobson, R. (1998). REQAB. Private communication to the 
Rigaku Corporation, Tokyo, Japan.
;
_exptl_crystal_colour brown
_exptl_crystal_density_diffrn 1.597
_exptl_crystal_description block
_exptl_crystal_F_000 1748
_exptl_crystal_recrystallization_method 'Re-crystallisation from solvent: THF/hexane'
_exptl_crystal_size_max 0.10
_exptl_crystal_size_mid 0.05
_exptl_crystal_size_min 0.02
_refine_diff_density_max 0.886
_refine_diff_density_min -0.672
_refine_diff_density_rms 0.109
_refine_ls_extinction_method none
_refine_ls_goodness_of_fit_ref 1.203
_refine_ls_hydrogen_treatment constr
_refine_ls_matrix_type full
_refine_ls_number_parameters 444
_refine_ls_number_reflns 8088
_refine_ls_number_restraints 86
_refine_ls_restrained_S_all 1.198
_refine_ls_R_factor_all 0.0916
_refine_ls_R_factor_gt 0.0777
_refine_ls_shift/su_max 0.000
_refine_ls_shift/su_mean 0.000
_refine_ls_structure_factor_coef Fsqd
_refine_ls_weighting_details 'w=1/[\s^2^(Fo^2^)+(0.0704P)^2^+6.8293P] where P=(Fo^2^+2Fc^2^)/3'
_refine_ls_weighting_scheme calc
_refine_ls_wR_factor_gt 0.1753
_refine_ls_wR_factor_ref 0.1845
_reflns_Friedel_coverage 0.000
_reflns_number_gt 6940
_reflns_number_total 8088
_reflns_threshold_expression 'I > 2\s(I)'
_cod_data_source_file d1cc01514a2.cif
_cod_data_source_block Cr3CCl_monoclinic
_cod_depositor_comments 'Adding full bibliography for 7128214--7128217.cif.'
_cod_database_code 7128217
_shelx_shelxl_version_number 2018/3
_shelx_space_group_comment
;
The symmetry employed for this shelxl refinement is uniquely defined
by the following loop, which should always be used as a source of
symmetry information in preference to the above space-group names.
They are only intended as comments.
;
_shelx_estimated_absorpt_t_max 0.971
_shelx_estimated_absorpt_t_min 0.867
_olex2_submission_special_instructions 'No special instructions were received'

loop_
_space_group_symop_operation_xyz
'x, y, z'
'-x+1/2, y+1/2, -z+1/2'
'-x, -y, -z'
'x-1/2, -y-1/2, z-1/2'

loop_
_atom_site_label
_atom_site_type_symbol
_atom_site_fract_x
_atom_site_fract_y
_atom_site_fract_z
_atom_site_U_iso_or_equiv
_atom_site_adp_type
_atom_site_occupancy
_atom_site_site_symmetry_order
_atom_site_calc_flag
_atom_site_refinement_flags_posn
_atom_site_refinement_flags_adp
_atom_site_refinement_flags_occupancy
_atom_site_disorder_assembly
_atom_site_disorder_group
Cr1 Cr 0.23945(7) 0.32142(4) 0.10986(4) 0.02927(19) Uani 1 1 d . . . . .
Cr2 Cr 0.06892(8) 0.24370(4) 0.22475(4) 0.0319(2) Uani 1 1 d . . . . .
Cr3 Cr 0.14506(8) 0.15316(4) 0.09068(4) 0.0318(2) Uani 1 1 d . . . . .
Cl1 Cl 0.22218(12) 0.34325(7) -0.00922(6) 0.0355(3) Uani 1 1 d . . . . .
Cl2 Cl 0.27809(11) 0.30419(7) 0.23347(6) 0.0331(3) Uani 1 1 d . . . . .
Cl3 Cl -0.04178(13) 0.35106(7) 0.24741(6) 0.0394(3) Uani 1 1 d . . . . .
Cl4 Cl 0.17868(12) 0.12876(6) 0.21168(6) 0.0337(3) Uani 1 1 d . . . . .
Cl5 Cl -0.05872(13) 0.09527(8) 0.08207(7) 0.0443(3) Uani 1 1 d . . . . .
Cl6 Cl 0.35955(11) 0.21136(6) 0.09361(6) 0.0311(2) Uani 1 1 d . . . . .
C1 C 0.0789(5) 0.2542(3) 0.1185(2) 0.0346(11) Uani 1 1 d . . . . .
Cl7 Cl -0.07011(13) 0.28700(9) 0.07473(7) 0.0461(3) Uani 1 1 d . . . . .
O1 O 0.4321(3) 0.38262(18) 0.11753(18) 0.0354(8) Uani 1 1 d . . . . .
C2 C 0.4631(5) 0.4466(3) 0.0764(3) 0.0412(12) Uani 1 1 d . . . . .
H2A H 0.405379 0.488529 0.086945 0.049 Uiso 1 1 calc R . . . .
H2B H 0.450375 0.435429 0.026024 0.049 Uiso 1 1 calc R . . . .
C3 C 0.6074(6) 0.4646(3) 0.0964(3) 0.0462(13) Uani 1 1 d . . . . .
H3A H 0.665044 0.448859 0.059591 0.055 Uiso 1 1 calc R . . . .
H3B H 0.619495 0.518054 0.104486 0.055 Uiso 1 1 calc R . . . .
C4 C 0.6382(6) 0.4217(3) 0.1627(3) 0.0542(15) Uani 1 1 d . . . . .
H4A H 0.733239 0.408118 0.168100 0.065 Uiso 1 1 calc R . . . .
H4B H 0.615087 0.450248 0.203890 0.065 Uiso 1 1 calc R . . . .
C5 C 0.5540(5) 0.3563(3) 0.1529(3) 0.0436(13) Uani 1 1 d . . . . .
H5A H 0.596746 0.319135 0.124225 0.052 Uiso 1 1 calc R . . . .
H5B H 0.536777 0.334047 0.198260 0.052 Uiso 1 1 calc R . . . .
O2 O 0.1566(3) 0.42392(18) 0.12603(16) 0.0341(7) Uani 1 1 d . . . . .
C6A C 0.182(2) 0.4670(12) 0.1905(11) 0.027(3) Uani 0.58(3) 1 d . U P A 1
H6AA H 0.272234 0.487995 0.194255 0.033 Uiso 0.58(3) 1 calc R . P A 1
H6AB H 0.167620 0.437316 0.232430 0.033 Uiso 0.58(3) 1 calc R . P A 1
C7A C 0.073(2) 0.5286(12) 0.1783(8) 0.037(3) Uani 0.58(3) 1 d . U P A 1
H7AA H -0.004428 0.517227 0.205582 0.044 Uiso 0.58(3) 1 calc R . P A 1
H7AB H 0.109181 0.576755 0.194086 0.044 Uiso 0.58(3) 1 calc R . P A 1
C8A C 0.0327(15) 0.5320(8) 0.1086(6) 0.040(3) Uani 0.58(3) 1 d . U P A 1
H8AA H 0.093965 0.562589 0.083002 0.048 Uiso 0.58(3) 1 calc R . P A 1
H8AB H -0.058159 0.552215 0.101416 0.048 Uiso 0.58(3) 1 calc R . P A 1
C9A C 0.0370(15) 0.4529(7) 0.0859(7) 0.037(3) Uani 0.58(3) 1 d . U P A 1
H9AA H -0.043766 0.426163 0.097630 0.045 Uiso 0.58(3) 1 calc R . P A 1
H9AB H 0.046259 0.449100 0.035128 0.045 Uiso 0.58(3) 1 calc R . P A 1
C6B C 0.192(4) 0.477(2) 0.1806(16) 0.038(5) Uani 0.42(3) 1 d . U P A 2
H6BA H 0.263608 0.509556 0.166232 0.046 Uiso 0.42(3) 1 calc R . P A 2
H6BB H 0.224051 0.451089 0.223831 0.046 Uiso 0.42(3) 1 calc R . P A 2
C7B C 0.069(3) 0.5214(18) 0.1929(11) 0.036(4) Uani 0.42(3) 1 d . U P A 2
H7BA H 0.089471 0.574075 0.201076 0.043 Uiso 0.42(3) 1 calc R . P A 2
H7BB H 0.020703 0.501675 0.231824 0.043 Uiso 0.42(3) 1 calc R . P A 2
C8B C -0.0128(19) 0.5072(11) 0.1159(8) 0.038(3) Uani 0.42(3) 1 d . U P A 2
H8BA H -0.092277 0.476409 0.121121 0.046 Uiso 0.42(3) 1 calc R . P A 2
H8BB H -0.040974 0.554447 0.094062 0.046 Uiso 0.42(3) 1 calc R . P A 2
C9B C 0.084(2) 0.4681(10) 0.0724(8) 0.033(3) Uani 0.42(3) 1 d . U P A 2
H9BA H 0.038251 0.436824 0.036195 0.039 Uiso 0.42(3) 1 calc R . P A 2
H9BB H 0.143316 0.503094 0.050256 0.039 Uiso 0.42(3) 1 calc R . P A 2
O3 O 0.0992(3) 0.2222(2) 0.33872(17) 0.0398(8) Uani 1 1 d . . . . .
C10 C 0.0065(6) 0.2419(3) 0.3902(3) 0.0497(14) Uani 1 1 d . . . . .
H10A H -0.078799 0.215675 0.380840 0.060 Uiso 1 1 calc R . . . .
H10B H -0.010722 0.295457 0.389426 0.060 Uiso 1 1 calc R . . . .
C11 C 0.0722(7) 0.2188(4) 0.4598(3) 0.0550(15) Uani 1 1 d . . . . .
H11A H 0.111013 0.261790 0.485360 0.066 Uiso 1 1 calc R . . . .
H11B H 0.007746 0.194607 0.488791 0.066 Uiso 1 1 calc R . . . .
C12 C 0.1777(6) 0.1664(4) 0.4417(3) 0.0534(15) Uani 1 1 d . . . . .
H12A H 0.142121 0.115940 0.434970 0.064 Uiso 1 1 calc R . . . .
H12B H 0.251923 0.165520 0.478073 0.064 Uiso 1 1 calc R . . . .
C13 C 0.2201(6) 0.1979(4) 0.3750(3) 0.0504(15) Uani 1 1 d . . . . .
H13A H 0.281887 0.239634 0.384057 0.061 Uiso 1 1 calc R . . . .
H13B H 0.264304 0.160143 0.347664 0.061 Uiso 1 1 calc R . . . .
O4 O -0.1055(3) 0.1867(2) 0.23226(19) 0.0397(8) Uani 1 1 d . . . . .
C14 C -0.2388(5) 0.2108(3) 0.2066(3) 0.0486(14) Uani 1 1 d . . . . .
H14A H -0.266425 0.254132 0.233134 0.058 Uiso 1 1 calc R . . . .
H14B H -0.239872 0.224252 0.156739 0.058 Uiso 1 1 calc R . . . .
C15 C -0.3283(7) 0.1486(4) 0.2163(5) 0.076(2) Uani 1 1 d . . . . .
H15A H -0.341730 0.119447 0.173028 0.092 Uiso 1 1 calc R . . . .
H15B H -0.415521 0.166094 0.230040 0.092 Uiso 1 1 calc R . . . .
C16 C -0.2597(6) 0.1038(4) 0.2733(4) 0.067(2) Uani 1 1 d . . . . .
H16A H -0.287821 0.051648 0.270240 0.080 Uiso 1 1 calc R . . . .
H16B H -0.277751 0.123294 0.319716 0.080 Uiso 1 1 calc R . . . .
C17 C -0.1144(5) 0.1120(3) 0.2597(3) 0.0466(13) Uani 1 1 d . . . . .
H17A H -0.057230 0.106182 0.303149 0.056 Uiso 1 1 calc R . . . .
H17B H -0.087987 0.075340 0.225236 0.056 Uiso 1 1 calc R . . . .
O5 O 0.2545(3) 0.04552(18) 0.08001(17) 0.0357(7) Uani 1 1 d . . . . .
C18 C 0.3898(5) 0.0338(3) 0.1058(3) 0.0465(13) Uani 1 1 d . . . . .
H18A H 0.399482 0.040019 0.156941 0.056 Uiso 1 1 calc R . . . .
H18B H 0.449518 0.069036 0.084252 0.056 Uiso 1 1 calc R . . . .
C19 C 0.4217(6) -0.0439(3) 0.0858(3) 0.0529(15) Uani 1 1 d . . . . .
H19A H 0.489796 -0.065481 0.119198 0.064 Uiso 1 1 calc R . . . .
H19B H 0.454140 -0.045776 0.038478 0.064 Uiso 1 1 calc R . . . .
C20 C 0.2904(6) -0.0842(4) 0.0883(4) 0.0585(16) Uani 1 1 d . . . . .
H20A H 0.272317 -0.114308 0.045876 0.070 Uiso 1 1 calc R . . . .
H20B H 0.291458 -0.116757 0.129527 0.070 Uiso 1 1 calc R . . . .
C21 C 0.1870(7) -0.0246(3) 0.0927(4) 0.0629(18) Uani 1 1 d . . . . .
H21A H 0.112842 -0.032596 0.057143 0.075 Uiso 1 1 calc R . . . .
H21B H 0.151190 -0.024449 0.139241 0.075 Uiso 1 1 calc R . . . .
O6 O 0.1375(3) 0.1591(2) -0.01569(17) 0.0373(8) Uani 1 1 d . . . . .
C22A C 0.035(3) 0.1886(16) -0.0614(17) 0.039(4) Uani 0.58(4) 1 d . U P B 1
H22A H 0.009239 0.238112 -0.045503 0.046 Uiso 0.58(4) 1 calc R . P B 1
H22B H -0.044594 0.156457 -0.062514 0.046 Uiso 0.58(4) 1 calc R . P B 1
C23A C 0.0880(16) 0.1932(11) -0.1338(7) 0.049(3) Uani 0.58(4) 1 d . U P B 1
H23A H 0.015583 0.192438 -0.171124 0.059 Uiso 0.58(4) 1 calc R . P B 1
H23B H 0.143331 0.237520 -0.138873 0.059 Uiso 0.58(4) 1 calc R . P B 1
C24A C 0.168(2) 0.1249(13) -0.1333(9) 0.048(3) Uani 0.58(4) 1 d . U P B 1
H24A H 0.230646 0.123770 -0.170805 0.057 Uiso 0.58(4) 1 calc R . P B 1
H24B H 0.113346 0.079759 -0.134844 0.057 Uiso 0.58(4) 1 calc R . P B 1
C25A C 0.246(2) 0.1407(14) -0.0530(12) 0.050(4) Uani 0.58(4) 1 d . U P B 1
H25A H 0.291718 0.096155 -0.033953 0.060 Uiso 0.58(4) 1 calc R . P B 1
H25B H 0.310237 0.181717 -0.053939 0.060 Uiso 0.58(4) 1 calc R . P B 1
C22B C 0.024(4) 0.190(3) -0.060(2) 0.045(6) Uani 0.42(4) 1 d . U P B 2
H22C H 0.020102 0.244014 -0.057676 0.055 Uiso 0.42(4) 1 calc R . P B 2
H22D H -0.062228 0.168905 -0.047728 0.055 Uiso 0.42(4) 1 calc R . P B 2
C23B C 0.061(2) 0.163(2) -0.1318(10) 0.054(5) Uani 0.42(4) 1 d . U P B 2
H23C H 0.079929 0.205357 -0.161791 0.065 Uiso 0.42(4) 1 calc R . P B 2
H23D H -0.012567 0.134218 -0.154948 0.065 Uiso 0.42(4) 1 calc R . P B 2
C24B C 0.187(3) 0.114(2) -0.1201(15) 0.052(5) Uani 0.42(4) 1 d . U P B 2
H24C H 0.163510 0.061678 -0.129290 0.063 Uiso 0.42(4) 1 calc R . P B 2
H24D H 0.254136 0.128696 -0.152374 0.063 Uiso 0.42(4) 1 calc R . P B 2
C25B C 0.228(3) 0.121(2) -0.0637(15) 0.051(5) Uani 0.42(4) 1 d . U P B 2
H25C H 0.312162 0.148996 -0.063659 0.061 Uiso 0.42(4) 1 calc R . P B 2
H25D H 0.250332 0.071474 -0.044329 0.061 Uiso 0.42(4) 1 calc R . P B 2

loop_
_atom_site_aniso_label
_atom_site_aniso_U_11
_atom_site_aniso_U_22
_atom_site_aniso_U_33
_atom_site_aniso_U_23
_atom_site_aniso_U_13
_atom_site_aniso_U_12
Cr1 0.0330(4) 0.0308(4) 0.0239(4) 0.0033(3) 0.0008(3) 0.0053(3)
Cr2 0.0323(4) 0.0359(4) 0.0279(4) 0.0050(3) 0.0053(3) 0.0056(3)
Cr3 0.0320(4) 0.0358(4) 0.0275(4) 0.0017(3) 0.0023(3) 0.0006(3)
Cl1 0.0443(7) 0.0367(6) 0.0253(5) 0.0032(4) 0.0001(5) 0.0048(5)
Cl2 0.0342(6) 0.0395(6) 0.0253(5) 0.0032(4) 0.0007(4) 0.0044(5)
Cl3 0.0400(6) 0.0413(7) 0.0379(6) 0.0053(5) 0.0091(5) 0.0108(5)
Cl4 0.0378(6) 0.0347(6) 0.0287(5) 0.0045(4) 0.0033(5) 0.0052(5)
Cl5 0.0351(7) 0.0534(8) 0.0445(7) 0.0020(6) 0.0033(5) -0.0078(6)
Cl6 0.0315(6) 0.0309(6) 0.0309(5) 0.0025(4) 0.0026(4) 0.0031(4)
C1 0.039(3) 0.038(3) 0.028(2) 0.0059(19) 0.006(2) 0.003(2)
Cl7 0.0361(7) 0.0673(9) 0.0344(6) 0.0090(6) -0.0002(5) 0.0139(6)
O1 0.0358(18) 0.0317(17) 0.0379(18) 0.0098(14) -0.0032(15) -0.0008(14)
C2 0.044(3) 0.041(3) 0.039(3) 0.015(2) 0.000(2) 0.001(2)
C3 0.052(3) 0.044(3) 0.043(3) 0.005(2) 0.002(2) -0.009(3)
C4 0.058(4) 0.057(4) 0.046(3) 0.011(3) -0.010(3) -0.008(3)
C5 0.040(3) 0.049(3) 0.041(3) 0.011(2) -0.006(2) 0.002(2)
O2 0.0411(19) 0.0325(17) 0.0276(16) -0.0005(13) -0.0057(14) 0.0098(15)
C6A 0.030(5) 0.031(6) 0.021(6) -0.006(5) 0.004(4) 0.001(4)
C7A 0.040(5) 0.035(6) 0.036(6) -0.005(5) 0.002(5) 0.010(4)
C8A 0.040(5) 0.037(5) 0.041(5) 0.005(4) -0.003(4) 0.011(4)
C9A 0.038(6) 0.038(5) 0.035(6) 0.004(4) -0.010(5) 0.012(5)
C6B 0.049(9) 0.045(9) 0.020(8) 0.014(6) -0.008(7) 0.006(7)
C7B 0.042(7) 0.044(7) 0.021(6) 0.012(5) -0.005(6) 0.004(6)
C8B 0.042(7) 0.043(7) 0.030(5) 0.005(5) 0.002(5) 0.008(5)
C9B 0.037(8) 0.035(7) 0.027(5) 0.011(4) 0.012(5) 0.011(6)
O3 0.042(2) 0.052(2) 0.0263(17) 0.0076(15) 0.0085(15) 0.0127(17)
C10 0.058(4) 0.054(3) 0.040(3) 0.007(2) 0.022(3) 0.011(3)
C11 0.074(4) 0.060(4) 0.033(3) 0.001(3) 0.015(3) -0.003(3)
C12 0.062(4) 0.066(4) 0.031(3) 0.009(3) -0.003(3) 0.005(3)
C13 0.050(3) 0.075(4) 0.026(2) 0.004(3) -0.001(2) 0.016(3)
O4 0.0348(18) 0.041(2) 0.044(2) 0.0133(16) 0.0068(16) 0.0045(15)
C14 0.029(3) 0.064(4) 0.053(3) 0.015(3) -0.001(2) 0.008(2)
C15 0.042(4) 0.071(5) 0.114(7) 0.029(4) -0.006(4) -0.007(3)
C16 0.041(3) 0.070(4) 0.091(5) 0.034(4) 0.012(3) 0.005(3)
C17 0.043(3) 0.042(3) 0.055(3) 0.018(3) 0.005(3) 0.003(2)
O5 0.0377(18) 0.0338(18) 0.0354(18) 0.0003(14) 0.0007(14) 0.0018(15)
C18 0.040(3) 0.041(3) 0.058(3) -0.002(3) 0.000(3) 0.004(2)
C19 0.052(3) 0.045(3) 0.064(4) 0.008(3) 0.016(3) 0.007(3)
C20 0.059(4) 0.049(4) 0.068(4) -0.007(3) 0.005(3) 0.003(3)
C21 0.056(4) 0.045(4) 0.087(5) -0.012(3) -0.001(3) -0.007(3)
O6 0.0345(18) 0.049(2) 0.0286(17) 0.0027(15) 0.0033(14) 0.0001(15)
C22A 0.039(8) 0.043(7) 0.032(7) 0.008(5) -0.002(6) -0.009(6)
C23A 0.050(6) 0.062(7) 0.033(5) 0.006(5) -0.005(4) -0.008(5)
C24A 0.055(8) 0.070(7) 0.019(5) 0.007(5) 0.002(5) -0.003(6)
C25A 0.042(7) 0.080(12) 0.028(7) -0.008(6) 0.002(5) 0.000(7)
C22B 0.032(9) 0.072(12) 0.029(9) -0.008(8) -0.016(7) 0.019(8)
C23B 0.042(7) 0.086(11) 0.032(6) -0.003(7) -0.010(5) 0.013(7)
C24B 0.039(7) 0.090(11) 0.028(8) -0.003(7) 0.002(6) 0.019(7)
C25B 0.042(9) 0.087(13) 0.025(8) 0.003(8) 0.005(6) 0.022(9)

loop_
_atom_type_symbol
_atom_type_description
_atom_type_scat_dispersion_real
_atom_type_scat_dispersion_imag
_atom_type_scat_source
C C 0.0033 0.0016 'International Tables Vol C Tables 4.2.6.8 and 6.1.1.4'
H H 0.0000 0.0000 'International Tables Vol C Tables 4.2.6.8 and 6.1.1.4'
O O 0.0106 0.0060 'International Tables Vol C Tables 4.2.6.8 and 6.1.1.4'
Cl Cl 0.1484 0.1585 'International Tables Vol C Tables 4.2.6.8 and 6.1.1.4'
Cr Cr 0.3209 0.6236 'International Tables Vol C Tables 4.2.6.8 and 6.1.1.4'

loop_
_geom_angle_atom_site_label_1
_geom_angle_atom_site_label_2
_geom_angle_atom_site_label_3
_geom_angle
_geom_angle_site_symmetry_1
_geom_angle_site_symmetry_3
_geom_angle_publ_flag
Cl1 Cr1 Cl2 174.49(6) . . ?
Cl1 Cr1 Cl6 91.05(5) . . ?
Cl6 Cr1 Cl2 88.34(5) . . ?
C1 Cr1 Cl1 100.15(14) . . ?
C1 Cr1 Cl2 85.27(14) . . ?
C1 Cr1 Cl6 85.57(14) . . ?
C1 Cr1 O1 169.12(16) . . ?
C1 Cr1 O2 101.16(17) . . ?
O1 Cr1 Cl1 89.20(9) . . ?
O1 Cr1 Cl2 85.31(9) . . ?
O1 Cr1 Cl6 88.71(10) . . ?
O2 Cr1 Cl1 89.48(9) . . ?
O2 Cr1 Cl2 90.47(9) . . ?
O2 Cr1 Cl6 173.04(11) . . ?
O2 Cr1 O1 84.36(13) . . ?
Cl2 Cr2 Cl4 89.72(5) . . ?
Cl3 Cr2 Cl2 92.04(6) . . ?
Cl3 Cr2 Cl4 174.71(5) . . ?
C1 Cr2 Cl2 85.60(15) . . ?
C1 Cr2 Cl3 99.59(14) . . ?
C1 Cr2 Cl4 85.51(14) . . ?
C1 Cr2 O3 168.28(17) . . ?
O3 Cr2 Cl2 87.15(10) . . ?
O3 Cr2 Cl3 89.85(10) . . ?
O3 Cr2 Cl4 85.25(10) . . ?
O4 Cr2 Cl2 171.50(11) . . ?
O4 Cr2 Cl3 89.09(11) . . ?
O4 Cr2 Cl4 88.44(11) . . ?
O4 Cr2 C1 102.52(18) . . ?
O4 Cr2 O3 84.43(14) . . ?
Cl4 Cr3 Cl6 89.50(5) . . ?
Cl5 Cr3 Cl4 92.97(5) . . ?
Cl5 Cr3 Cl6 177.01(6) . . ?
C1 Cr3 Cl4 86.44(13) . . ?
C1 Cr3 Cl5 97.04(15) . . ?
C1 Cr3 Cl6 84.77(15) . . ?
C1 Cr3 O5 166.80(17) . . ?
C1 Cr3 O6 103.00(17) . . ?
O5 Cr3 Cl4 83.67(9) . . ?
O5 Cr3 Cl5 92.19(10) . . ?
O5 Cr3 Cl6 86.43(10) . . ?
O6 Cr3 Cl4 170.09(11) . . ?
O6 Cr3 Cl5 88.87(11) . . ?
O6 Cr3 Cl6 88.40(10) . . ?
O6 Cr3 O5 86.53(13) . . ?
Cr2 Cl2 Cr1 84.69(4) . . ?
Cr3 Cl4 Cr2 84.48(4) . . ?
Cr1 Cl6 Cr3 84.60(5) . . ?
Cr1 C1 Cr2 103.2(2) . . ?
Cr3 C1 Cr1 103.9(2) . . ?
Cr3 C1 Cr2 102.5(2) . . ?
Cl7 C1 Cr1 114.3(2) . . ?
Cl7 C1 Cr2 113.8(2) . . ?
Cl7 C1 Cr3 117.4(3) . . ?
C2 O1 Cr1 125.5(3) . . ?
C5 O1 Cr1 125.1(3) . . ?
C5 O1 C2 108.1(4) . . ?
O1 C2 C3 105.9(4) . . ?
C4 C3 C2 104.0(4) . . ?
C5 C4 C3 103.1(5) . . ?
O1 C5 C4 105.1(4) . . ?
C6A O2 Cr1 123.8(9) . . ?
C6A O2 C9A 109.6(10) . . ?
C9A O2 Cr1 124.2(5) . . ?
C6B O2 Cr1 128.4(13) . . ?
C6B O2 C9B 103.5(14) . . ?
C9B O2 Cr1 125.0(7) . . ?
O2 C6A C7A 100.0(15) . . ?
C8A C7A C6A 109.3(16) . . ?
C7A C8A C9A 103.3(13) . . ?
O2 C9A C8A 103.1(9) . . ?
O2 C6B C7B 108(3) . . ?
C6B C7B C8B 98(2) . . ?
C9B C8B C7B 105.4(17) . . ?
O2 C9B C8B 100.3(11) . . ?
C10 O3 Cr2 125.2(3) . . ?
C13 O3 Cr2 126.0(3) . . ?
C13 O3 C10 108.1(4) . . ?
O3 C10 C11 105.7(5) . . ?
C12 C11 C10 104.4(4) . . ?
C11 C12 C13 101.9(5) . . ?
O3 C13 C12 104.5(5) . . ?
C14 O4 Cr2 126.6(3) . . ?
C17 O4 Cr2 124.6(3) . . ?
C17 O4 C14 108.7(4) . . ?
C15 C14 O4 106.6(5) . . ?
C14 C15 C16 104.8(5) . . ?
C15 C16 C17 102.9(5) . . ?
O4 C17 C16 103.8(4) . . ?
C18 O5 Cr3 123.7(3) . . ?
C18 O5 C21 104.8(4) . . ?
C21 O5 Cr3 119.9(3) . . ?
O5 C18 C19 105.4(5) . . ?
C18 C19 C20 104.0(5) . . ?
C21 C20 C19 105.4(5) . . ?
O5 C21 C20 106.3(5) . . ?
C22A O6 Cr3 127.9(13) . . ?
C25A O6 Cr3 121.8(10) . . ?
C25A O6 C22A 109.9(16) . . ?
C22B O6 Cr3 124.6(18) . . ?
C22B O6 C25B 107(2) . . ?
C25B O6 Cr3 127.1(12) . . ?
O6 C22A C23A 107(2) . . ?
C24A C23A C22A 100.2(16) . . ?
C23A C24A C25A 94.7(16) . . ?
O6 C25A C24A 100.3(15) . . ?
O6 C22B C23B 100(3) . . ?
C22B C23B C24B 108(2) . . ?
C25B C24B C23B 108(3) . . ?
C24B C25B O6 116(3) . . ?

loop_
_geom_bond_atom_site_label_1
_geom_bond_atom_site_label_2
_geom_bond_distance
_geom_bond_site_symmetry_2
_geom_bond_publ_flag
Cr1 Cl1 2.3220(14) . ?
Cr1 Cl2 2.4060(14) . ?
Cr1 Cl6 2.3725(14) . ?
Cr1 C1 2.047(5) . ?
Cr1 O1 2.238(3) . ?
Cr1 O2 2.076(3) . ?
Cr2 Cl2 2.3788(15) . ?
Cr2 Cl3 2.3067(15) . ?
Cr2 Cl4 2.3876(15) . ?
Cr2 C1 2.065(5) . ?
Cr2 O3 2.229(3) . ?
Cr2 O4 2.058(4) . ?
Cr3 Cl4 2.3733(15) . ?
Cr3 Cl5 2.3088(16) . ?
Cr3 Cl6 2.4096(15) . ?
Cr3 C1 2.040(5) . ?
Cr3 O5 2.264(3) . ?
Cr3 O6 2.047(3) . ?
C1 Cl7 1.777(5) . ?
O1 C2 1.454(6) . ?
O1 C5 1.448(6) . ?
C2 C3 1.518(8) . ?
C3 C4 1.510(7) . ?
C4 C5 1.467(8) . ?
O2 C6A 1.47(2) . ?
O2 C9A 1.486(11) . ?
O2 C6B 1.45(4) . ?
O2 C9B 1.463(15) . ?
C6A C7A 1.58(4) . ?
C7A C8A 1.375(19) . ?
C8A C9A 1.505(19) . ?
C6B C7B 1.52(6) . ?
C7B C8B 1.67(3) . ?
C8B C9B 1.51(2) . ?
O3 C10 1.455(6) . ?
O3 C13 1.435(6) . ?
C10 C11 1.514(8) . ?
C11 C12 1.489(9) . ?
C12 C13 1.498(7) . ?
O4 C14 1.470(6) . ?
O4 C17 1.461(6) . ?
C14 C15 1.468(9) . ?
C15 C16 1.498(9) . ?
C16 C17 1.518(8) . ?
O5 C18 1.439(6) . ?
O5 C21 1.474(7) . ?
C18 C19 1.506(8) . ?
C19 C20 1.519(9) . ?
C20 C21 1.512(9) . ?
O6 C22A 1.42(3) . ?
O6 C25A 1.39(2) . ?
O6 C22B 1.49(4) . ?
O6 C25B 1.52(3) . ?
C22A C23A 1.53(3) . ?
C23A C24A 1.48(2) . ?
C24A C25A 1.71(4) . ?
C22B C23B 1.54(5) . ?
C23B C24B 1.56(3) . ?
C24B C25B 1.15(5) . ?

loop_
_geom_torsion_atom_site_label_1
_geom_torsion_atom_site_label_2
_geom_torsion_atom_site_label_3
_geom_torsion_atom_site_label_4
_geom_torsion
_geom_torsion_site_symmetry_1
_geom_torsion_site_symmetry_2
_geom_torsion_site_symmetry_3
_geom_torsion_site_symmetry_4
_geom_torsion_publ_flag
Cr1 O1 C2 C3 -175.9(3) . . . . ?
Cr1 O1 C5 C4 -163.2(4) . . . . ?
Cr1 O2 C6A C7A -168.9(11) . . . . ?
Cr1 O2 C9A C8A -170.7(10) . . . . ?
Cr1 O2 C6B C7B -151.9(16) . . . . ?
Cr1 O2 C9B C8B 148.5(12) . . . . ?
Cr2 O3 C10 C11 -178.0(4) . . . . ?
Cr2 O3 C13 C12 -160.2(4) . . . . ?
Cr2 O4 C14 C15 173.4(5) . . . . ?
Cr2 O4 C17 C16 164.4(4) . . . . ?
Cr3 O5 C18 C19 -178.6(3) . . . . ?
Cr3 O5 C21 C20 -174.5(4) . . . . ?
Cr3 O6 C22A C23A 169.5(11) . . . . ?
Cr3 O6 C25A C24A 159.9(8) . . . . ?
Cr3 O6 C22B C23B -167.5(16) . . . . ?
Cr3 O6 C25B C24B 159(2) . . . . ?
O1 C2 C3 C4 -15.2(6) . . . . ?
C2 O1 C5 C4 28.7(6) . . . . ?
C2 C3 C4 C5 32.1(6) . . . . ?
C3 C4 C5 O1 -37.5(6) . . . . ?
C5 O1 C2 C3 -7.9(6) . . . . ?
O2 C6A C7A C8A -19(2) . . . . ?
O2 C6B C7B C8B -23(3) . . . . ?
C6A O2 C9A C8A 26(2) . . . . ?
C6A C7A C8A C9A 36(2) . . . . ?
C7A C8A C9A O2 -38(2) . . . . ?
C9A O2 C6A C7A -6(2) . . . . ?
C6B O2 C9B C8B -50(3) . . . . ?
C6B C7B C8B C9B -8(3) . . . . ?
C7B C8B C9B O2 34(2) . . . . ?
C9B O2 C6B C7B 47(3) . . . . ?
O3 C10 C11 C12 -17.6(7) . . . . ?
C10 O3 C13 C12 28.9(6) . . . . ?
C10 C11 C12 C13 34.2(7) . . . . ?
C11 C12 C13 O3 -39.1(6) . . . . ?
C13 O3 C10 C11 -7.0(6) . . . . ?
O4 C14 C15 C16 23.7(8) . . . . ?
C14 O4 C17 C16 -19.9(6) . . . . ?
C14 C15 C16 C17 -35.4(8) . . . . ?
C15 C16 C17 O4 33.8(7) . . . . ?
C17 O4 C14 C15 -2.1(7) . . . . ?
O5 C18 C19 C20 -31.9(6) . . . . ?
C18 O5 C21 C20 -30.1(6) . . . . ?
C18 C19 C20 C21 12.9(7) . . . . ?
C19 C20 C21 O5 9.9(7) . . . . ?
C21 O5 C18 C19 38.7(6) . . . . ?
O6 C22A C23A C24A 37(2) . . . . ?
O6 C22B C23B C24B 5(4) . . . . ?
C22A O6 C25A C24A -26.5(19) . . . . ?
C22A C23A C24A C25A -47.7(19) . . . . ?
C23A C24A C25A O6 47.5(18) . . . . ?
C25A O6 C22A C23A -4(2) . . . . ?
C22B O6 C25B C24B -10(4) . . . . ?
C22B C23B C24B C25B -11(4) . . . . ?
C23B C24B C25B O6 13(4) . . . . ?
C25B O6 C22B C23B 1(3) . . . . ?
